data_1504955
loop_
_publ_author_name
'Reynolds, Troy E.'
'Binkley, Michael S.'
'Scheidt, Karl A.'

_publ_section_title
;
 Highly selective alpha-acylvinyl anion additions to imines.
;
_journal_issue 22
_journal_name_full 'Organic letters'
_journal_page_first 5227
_journal_page_last 5230
_journal_paper_doi 10.1021/ol802227t
_journal_volume 10
_journal_year 2008
_chemical_absolute_configuration rm
_chemical_formula_sum 'C21 H25 N O2 S'
_chemical_formula_weight 355.48
_chemical_name_systematic
; 
 ? 
;
_space_group_IT_number 19
_symmetry_cell_setting orthorhombic
_symmetry_space_group_name_Hall 'P 2ac 2ab'
_symmetry_space_group_name_H-M 'P 21 21 21'
_atom_sites_solution_hydrogens geom
_atom_sites_solution_primary direct
_atom_sites_solution_secondary difmap
_audit_creation_method SHELXL-97
_cell_angle_alpha 90.00
_cell_angle_beta 90.00
_cell_angle_gamma 90.00
_cell_formula_units_Z 4
_cell_length_a 6.14540(10)
_cell_length_b 11.2662(3)
_cell_length_c 27.9745(7)
_cell_measurement_temperature 100(2)
_cell_volume 1936.82(8)
_computing_cell_refinement 'Bruker SMART'
_computing_data_collection 'Bruker SMART'
_computing_data_reduction 'Bruker SAINT'
_computing_molecular_graphics 'Bruker SHELXTL'
_computing_publication_material 'Bruker SHELXTL'
_computing_structure_refinement 'SHELXL-97 (Sheldrick, 1997)'
_computing_structure_solution 'SHELXS-97 (Sheldrick, 1990)'
_diffrn_ambient_temperature 100(2)
_diffrn_measured_fraction_theta_full 0.999
_diffrn_measured_fraction_theta_max 0.999
_diffrn_measurement_device_type 'CCD area detector'
_diffrn_measurement_method 'omega scans'
_diffrn_radiation_monochromator graphite
_diffrn_radiation_source 'fine-focus sealed tube'
_diffrn_radiation_type MoK\a
_diffrn_radiation_wavelength 0.71073
_diffrn_reflns_av_R_equivalents 0.0640
_diffrn_reflns_av_sigmaI/netI 0.0443
_diffrn_reflns_limit_h_max 5
_diffrn_reflns_limit_h_min -9
_diffrn_reflns_limit_k_max 16
_diffrn_reflns_limit_k_min -16
_diffrn_reflns_limit_l_max 41
_diffrn_reflns_limit_l_min -41
_diffrn_reflns_number 60097
_diffrn_reflns_theta_full 31.62
_diffrn_reflns_theta_max 31.62
_diffrn_reflns_theta_min 2.84
_exptl_absorpt_coefficient_mu 0.180
_exptl_absorpt_correction_type none
_exptl_crystal_colour colourless
_exptl_crystal_density_diffrn 1.219
_exptl_crystal_density_method 'not measured'
_exptl_crystal_description columnar
_exptl_crystal_F_000 760
_exptl_crystal_size_max 0.42
_exptl_crystal_size_mid 0.084
_exptl_crystal_size_min 0.075
_refine_diff_density_max 0.605
_refine_diff_density_min -0.615
_refine_diff_density_rms 0.183
_refine_ls_abs_structure_details 'Flack H D (1983), Acta Cryst. A39, 876-881'
_refine_ls_abs_structure_Flack 0.05(6)
_refine_ls_extinction_method none
_refine_ls_goodness_of_fit_ref 1.084
_refine_ls_hydrogen_treatment mixed
_refine_ls_matrix_type full
_refine_ls_number_parameters 238
_refine_ls_number_reflns 6487
_refine_ls_number_restraints 0
_refine_ls_restrained_S_all 1.084
_refine_ls_R_factor_all 0.0505
_refine_ls_R_factor_gt 0.0388
_refine_ls_shift/su_max 0.009
_refine_ls_shift/su_mean 0.001
_refine_ls_structure_factor_coef Fsqd
_refine_ls_weighting_details 'calc w=1/[\s^2^(Fo^2^)+(0.0818P)^2^+0.0000P] where P=(Fo^2^+2Fc^2^)/3'
_refine_ls_weighting_scheme calc
_refine_ls_wR_factor_gt 0.1003
_refine_ls_wR_factor_ref 0.1263
_reflns_number_gt 5619
_reflns_number_total 6487
_reflns_threshold_expression >2sigma(I)
_cod_data_source_file ol802227t_si_002.cif
_cod_data_source_block s84w_0m
_cod_original_sg_symbol_H-M P212121
_cod_database_code 1504955

loop_
_symmetry_equiv_pos_as_xyz
'x, y, z'
'-x+1/2, -y, z+1/2'
'-x, y+1/2, -z+1/2'
'x+1/2, -y+1/2, -z'

loop_
_atom_site_label
_atom_site_type_symbol
_atom_site_fract_x
_atom_site_fract_y
_atom_site_fract_z
_atom_site_U_iso_or_equiv
_atom_site_adp_type
_atom_site_occupancy
_atom_site_symmetry_multiplicity
_atom_site_calc_flag
_atom_site_refinement_flags
H11 H 0.107(3) 0.4623(19) 0.8685(6) 0.012(5) Uiso 1 1 d .
S1 S 0.48977(6) 0.34028(3) 0.843487(13) 0.01322(9) Uani 1 1 d .
O1 O -0.2024(2) 0.62048(12) 0.89283(5) 0.0226(3) Uani 1 1 d .
N1 N 0.4309(2) 0.48144(12) 0.85607(5) 0.0127(3) Uani 1 1 d .
O3 O 0.6824(2) 0.30079(12) 0.87167(4) 0.0215(3) Uani 1 1 d .
C5 C 0.2352(2) 0.84607(14) 0.86655(5) 0.0127(3) Uani 1 1 d .
C3 C 0.1789(2) 0.63231(14) 0.88588(6) 0.0117(3) Uani 1 1 d .
C4 C 0.2995(3) 0.71969(14) 0.86767(5) 0.0134(3) Uani 1 1 d .
H4 H 0.4368 0.6992 0.8544 0.016 Uiso 1 1 calc R
C12 C 0.2506(3) 0.45661(13) 0.93729(5) 0.0114(3) Uani 1 1 d .
C18 C 0.5901(3) 0.36055(15) 0.78189(5) 0.0158(3) Uani 1 1 d .
C15 C 0.2616(3) 0.38622(15) 1.03285(6) 0.0171(3) Uani 1 1 d .
H15 H 0.2650 0.3625 1.0654 0.021 Uiso 1 1 calc R
C10 C 0.0281(2) 0.88090(14) 0.85150(5) 0.0142(3) Uani 1 1 d .
H10 H -0.0747 0.8225 0.8420 0.017 Uiso 1 1 calc R
C16 C 0.4324(3) 0.45156(15) 1.01385(6) 0.0175(3) Uani 1 1 d .
H16 H 0.5530 0.4720 1.0334 0.021 Uiso 1 1 calc R
C14 C 0.0864(3) 0.35559(15) 1.00432(6) 0.0171(3) Uani 1 1 d .
H14 H -0.0303 0.3108 1.0174 0.021 Uiso 1 1 calc R
C7 C 0.3278(3) 1.05310(16) 0.87851(6) 0.0174(3) Uani 1 1 d .
H7 H 0.4308 1.1117 0.8877 0.021 Uiso 1 1 calc R
C9 C -0.0289(3) 1.00057(14) 0.85030(5) 0.0157(3) Uani 1 1 d .
H9 H -0.1703 1.0233 0.8401 0.019 Uiso 1 1 calc R
C6 C 0.3846(3) 0.93349(15) 0.87968(6) 0.0159(3) Uani 1 1 d .
H6 H 0.5267 0.9111 0.8895 0.019 Uiso 1 1 calc R
C11 C 0.2365(2) 0.50073(13) 0.88573(5) 0.0109(3) Uani 1 1 d .
C8 C 0.1206(3) 1.08676(15) 0.86398(6) 0.0163(3) Uani 1 1 d .
H8 H 0.0813 1.1683 0.8634 0.020 Uiso 1 1 calc R
C13 C 0.0804(3) 0.39013(14) 0.95661(6) 0.0148(3) Uani 1 1 d .
H13 H -0.0398 0.3684 0.9371 0.018 Uiso 1 1 calc R
C1 C -0.0356(2) 0.65772(14) 0.90987(5) 0.0140(3) Uani 1 1 d .
C19 C 0.3916(3) 0.39080(17) 0.75138(6) 0.0237(4) Uani 1 1 d .
H19A H 0.3298 0.4665 0.7621 0.036 Uiso 1 1 calc R
H19B H 0.2823 0.3280 0.7547 0.036 Uiso 1 1 calc R
H19C H 0.4354 0.3974 0.7178 0.036 Uiso 1 1 calc R
C21 C 0.6830(4) 0.23965(18) 0.76803(7) 0.0283(4) Uani 1 1 d .
H21A H 0.7295 0.2415 0.7345 0.043 Uiso 1 1 calc R
H21B H 0.5711 0.1786 0.7722 0.043 Uiso 1 1 calc R
H21C H 0.8082 0.2213 0.7885 0.043 Uiso 1 1 calc R
C20 C 0.7623(3) 0.45661(17) 0.77955(6) 0.0231(4) Uani 1 1 d .
H20A H 0.8785 0.4386 0.8024 0.035 Uiso 1 1 calc R
H20B H 0.6967 0.5334 0.7875 0.035 Uiso 1 1 calc R
H20C H 0.8230 0.4600 0.7472 0.035 Uiso 1 1 calc R
C17 C 0.4274(3) 0.48717(15) 0.96626(5) 0.0157(3) Uani 1 1 d .
H17 H 0.5442 0.5323 0.9534 0.019 Uiso 1 1 calc R
C2 C -0.0316(3) 0.72271(18) 0.95643(6) 0.0276(4) Uani 1 1 d .
H2A H -0.1741 0.7591 0.9622 0.041 Uiso 1 1 calc R
H2B H 0.0802 0.7847 0.9553 0.041 Uiso 1 1 calc R
H2C H 0.0018 0.6670 0.9823 0.041 Uiso 1 1 calc R
H1 H 0.559(4) 0.528(2) 0.8661(7) 0.027(6) Uiso 1 1 d .

loop_
_atom_site_aniso_label
_atom_site_aniso_U_11
_atom_site_aniso_U_22
_atom_site_aniso_U_33
_atom_site_aniso_U_23
_atom_site_aniso_U_13
_atom_site_aniso_U_12
S1 0.01873(18) 0.01010(16) 0.01081(16) 0.00091(13) 0.00007(13) 0.00111(15)
O1 0.0120(6) 0.0214(6) 0.0344(7) 0.0048(5) -0.0016(5) -0.0042(5)
N1 0.0135(6) 0.0111(6) 0.0136(6) -0.0007(5) 0.0030(5) -0.0003(5)
O3 0.0288(7) 0.0220(6) 0.0135(6) 0.0027(5) -0.0047(5) 0.0098(5)
C5 0.0132(7) 0.0126(7) 0.0123(7) 0.0036(6) 0.0020(5) 0.0003(6)
C3 0.0121(7) 0.0125(7) 0.0105(7) 0.0002(5) -0.0019(5) -0.0003(5)
C4 0.0118(7) 0.0134(7) 0.0150(7) 0.0024(6) 0.0017(5) 0.0007(5)
C12 0.0135(7) 0.0101(7) 0.0104(6) 0.0004(5) 0.0007(5) -0.0004(5)
C18 0.0200(8) 0.0184(8) 0.0091(7) -0.0009(6) -0.0011(6) 0.0054(6)
C15 0.0246(8) 0.0167(8) 0.0101(7) 0.0021(6) 0.0027(6) 0.0002(6)
C10 0.0129(7) 0.0153(7) 0.0145(7) 0.0026(5) -0.0011(5) -0.0013(5)
C16 0.0188(8) 0.0207(8) 0.0131(7) 0.0021(6) -0.0025(6) -0.0020(6)
C14 0.0191(7) 0.0168(8) 0.0155(7) 0.0028(6) 0.0048(6) -0.0042(6)
C7 0.0174(8) 0.0154(8) 0.0194(8) 0.0032(6) -0.0022(6) -0.0037(6)
C9 0.0129(7) 0.0170(7) 0.0173(7) 0.0046(6) 0.0000(5) 0.0015(6)
C6 0.0120(7) 0.0165(8) 0.0192(8) 0.0049(6) -0.0010(6) -0.0016(5)
C11 0.0109(7) 0.0123(7) 0.0096(6) -0.0002(5) 0.0001(5) -0.0008(5)
C8 0.0200(8) 0.0130(7) 0.0159(7) 0.0021(6) 0.0024(6) 0.0008(6)
C13 0.0150(7) 0.0153(7) 0.0141(7) -0.0001(6) 0.0007(6) -0.0035(6)
C1 0.0148(7) 0.0102(6) 0.0170(7) 0.0039(6) 0.0024(5) -0.0002(6)
C19 0.0262(9) 0.0301(10) 0.0147(8) 0.0017(7) -0.0048(7) 0.0060(8)
C21 0.0417(12) 0.0247(10) 0.0186(8) -0.0053(7) 0.0007(7) 0.0149(8)
C20 0.0223(9) 0.0299(10) 0.0170(8) 0.0008(7) 0.0061(7) -0.0019(7)
C17 0.0148(7) 0.0183(8) 0.0141(7) 0.0022(6) -0.0006(5) -0.0037(6)
C2 0.0307(10) 0.0299(10) 0.0222(8) -0.0065(7) 0.0110(7) -0.0006(8)

loop_
_atom_type_symbol
_atom_type_description
_atom_type_scat_dispersion_real
_atom_type_scat_dispersion_imag
_atom_type_scat_source
C C 0.0033 0.0016 'International Tables Vol C Tables 4.2.6.8 and 6.1.1.4'
H H 0.0000 0.0000 'International Tables Vol C Tables 4.2.6.8 and 6.1.1.4'
N N 0.0061 0.0033 'International Tables Vol C Tables 4.2.6.8 and 6.1.1.4'
O O 0.0106 0.0060 'International Tables Vol C Tables 4.2.6.8 and 6.1.1.4'
S S 0.1246 0.1234 'International Tables Vol C Tables 4.2.6.8 and 6.1.1.4'

loop_
_geom_angle_atom_site_label_1
_geom_angle_atom_site_label_2
_geom_angle_atom_site_label_3
_geom_angle
O3 S1 N1 110.19(7)
O3 S1 C18 105.41(7)
N1 S1 C18 98.71(7)
C11 N1 S1 115.85(10)
C10 C5 C6 118.71(15)
C10 C5 C4 121.36(14)
C6 C5 C4 119.91(14)
C4 C3 C1 121.06(15)
C4 C3 C11 126.03(14)
C1 C3 C11 112.91(13)
C3 C4 C5 124.83(14)
C17 C12 C13 119.34(14)
C17 C12 C11 120.74(14)
C13 C12 C11 119.84(14)
C20 C18 C21 111.39(15)
C20 C18 C19 111.98(15)
C21 C18 C19 110.85(14)
C20 C18 S1 111.24(11)
C21 C18 S1 104.58(12)
C19 C18 S1 106.44(11)
C14 C15 C16 119.97(14)
C9 C10 C5 120.54(15)
C15 C16 C17 120.23(15)
C15 C14 C13 120.28(15)
C6 C7 C8 120.05(16)
C8 C9 C10 120.18(15)
C7 C6 C5 120.79(15)
N1 C11 C3 109.50(12)
N1 C11 C12 116.00(13)
C3 C11 C12 109.09(12)
C9 C8 C7 119.71(15)
C14 C13 C12 120.13(15)
O1 C1 C2 121.94(15)
O1 C1 C3 120.11(14)
C2 C1 C3 117.83(14)
C16 C17 C12 120.05(15)

loop_
_geom_bond_atom_site_label_1
_geom_bond_atom_site_label_2
_geom_bond_distance
S1 O3 1.4904(12)
S1 N1 1.6686(14)
S1 C18 1.8441(16)
O1 C1 1.2059(19)
N1 C11 1.4707(19)
C5 C10 1.397(2)
C5 C6 1.396(2)
C5 C4 1.478(2)
C3 C4 1.333(2)
C3 C1 1.507(2)
C3 C11 1.524(2)
C12 C17 1.399(2)
C12 C13 1.396(2)
C12 C11 1.528(2)
C18 C20 1.515(3)
C18 C21 1.527(2)
C18 C19 1.527(2)
C15 C14 1.384(2)
C15 C16 1.387(2)
C10 C9 1.393(2)
C16 C17 1.391(2)
C14 C13 1.391(2)
C7 C6 1.392(2)
C7 C8 1.389(2)
C9 C8 1.391(2)
C1 C2 1.494(2)
